data_7152098
loop_
_publ_author_name
'Brahma, Kaushik'
'Sasmal, Anup Kumar'
'Chowdhury, Chinmay'

_publ_section_title
;
 An efficient strategy for the general synthesis of 3-aryl substituted
 pyrazolo[5,1-c][1,4]benzoxazines and
 pyrazolo[1,5-a][1,4]benzodiazepin-6(4H)-ones.
;
_journal_issue 24
_journal_name_full 'Organic &amp; biomolecular chemistry'
_journal_page_first 8422
_journal_page_last 8429
_journal_paper_doi 10.1039/c1ob06353g
_journal_volume 9
_journal_year 2011
_chemical_formula_moiety 'C20 H17 N3 O5'
_chemical_formula_sum 'C20 H17 N3 O5'
_chemical_formula_weight 379.37
_chemical_melting_point 192
_chemical_name_common pyrazolobenzoxazine
_chemical_name_systematic
;
?
;
_space_group_IT_number 2
_symmetry_cell_setting triclinic
_symmetry_space_group_name_Hall '-P 1'
_symmetry_space_group_name_H-M 'P -1'
_atom_sites_solution_hydrogens geom
_atom_sites_solution_primary direct
_atom_sites_solution_secondary difmap
_audit_creation_method SHELXL-97
_cell_angle_alpha 113.426(2)
_cell_angle_beta 96.914(2)
_cell_angle_gamma 97.590(2)
_cell_formula_units_Z 2
_cell_length_a 9.3525(4)
_cell_length_b 10.0265(5)
_cell_length_c 10.8420(5)
_cell_measurement_reflns_used 8659
_cell_measurement_temperature 296(2)
_cell_volume 907.85(8)
_computing_cell_refinement 'BRUKER AXS SMART 3'
_computing_data_collection 'BRUKER AXS SMART 3'
_computing_data_reduction 'BRUKER AXS SAINT'
_computing_molecular_graphics 'BRUKER SHELXTL'
_computing_publication_material 'MURCURY 2.3'
_computing_structure_refinement 'SHELXL-97 (Sheldrick, 1997)'
_computing_structure_solution 'SHELXS-97 (Sheldrick, 1990)'
_diffrn_ambient_temperature 296(2)
_diffrn_measured_fraction_theta_full 0.998
_diffrn_measured_fraction_theta_max 0.998
_diffrn_measurement_device_type 'BRUKER CCD AREA DETECTOR'
_diffrn_measurement_method 'OMEGA SCAN'
_diffrn_radiation_monochromator graphite
_diffrn_radiation_source 'fine-focus sealed tube'
_diffrn_radiation_type MoK\a
_diffrn_radiation_wavelength 0.71073
_diffrn_reflns_av_R_equivalents 0.0219
_diffrn_reflns_av_sigmaI/netI 0.0167
_diffrn_reflns_limit_h_max 11
_diffrn_reflns_limit_h_min -8
_diffrn_reflns_limit_k_max 11
_diffrn_reflns_limit_k_min -11
_diffrn_reflns_limit_l_max 12
_diffrn_reflns_limit_l_min -12
_diffrn_reflns_number 13611
_diffrn_reflns_theta_full 25.00
_diffrn_reflns_theta_max 25.00
_diffrn_reflns_theta_min 2.09
_exptl_absorpt_coefficient_mu 0.102
_exptl_absorpt_correction_T_max 0.9949
_exptl_absorpt_correction_T_min 0.9819
_exptl_absorpt_correction_type multi-scan
_exptl_absorpt_process_details SADABS
_exptl_crystal_colour colourless
_exptl_crystal_density_diffrn 1.388
_exptl_crystal_density_method 'not measured'
_exptl_crystal_description rectangular
_exptl_crystal_F_000 396
_exptl_crystal_size_max 0.18
_exptl_crystal_size_mid 0.10
_exptl_crystal_size_min 0.05
_refine_diff_density_max 0.434
_refine_diff_density_min -0.280
_refine_diff_density_rms 0.041
_refine_ls_extinction_method none
_refine_ls_goodness_of_fit_ref 0.674
_refine_ls_hydrogen_treatment constr
_refine_ls_matrix_type full
_refine_ls_number_parameters 255
_refine_ls_number_reflns 3186
_refine_ls_number_restraints 0
_refine_ls_restrained_S_all 0.674
_refine_ls_R_factor_all 0.0540
_refine_ls_R_factor_gt 0.0477
_refine_ls_shift/su_max 0.000
_refine_ls_shift/su_mean 0.000
_refine_ls_structure_factor_coef Fsqd
_refine_ls_weighting_details 'calc w=1/[\s^2^(Fo^2^)+(0.1000P)^2^+0.9360P] where P=(Fo^2^+2Fc^2^)/3'
_refine_ls_weighting_scheme calc
_refine_ls_wR_factor_gt 0.1255
_refine_ls_wR_factor_ref 0.1369
_reflns_number_gt 2710
_reflns_number_total 3186
_reflns_threshold_expression >2sigma(I)
_cod_data_source_file c1ob06353g.txt
_cod_data_source_block kb_2_140p_0m
_cod_depositor_comments
;
The following automatic conversions were performed:

'_symmetry_cell_setting' value 'Triclinic' changed to 'triclinic'
according to /home/saulius/struct/CIF-dictionaries/cif_core.dic
dictionary named 'cif_core.dic' version 2.4.1 from 2010-06-29.

Automatic conversion script
Id: cif_fix_values 1715 2011-07-08 13:25:40Z adriana 
;
_cod_original_cell_volume 907.85(7)
_cod_original_sg_symbol_H-M 'P-1 '
_cod_database_code 7152098

loop_
_symmetry_equiv_pos_as_xyz
'x, y, z'
'-x, -y, -z'

loop_
_atom_site_label
_atom_site_type_symbol
_atom_site_fract_x
_atom_site_fract_y
_atom_site_fract_z
_atom_site_U_iso_or_equiv
_atom_site_adp_type
_atom_site_occupancy
_atom_site_symmetry_multiplicity
_atom_site_calc_flag
_atom_site_refinement_flags
C10 C 0.93789(19) 0.29022(19) 0.30312(18) 0.0438(4) Uani 1 1 d .
C18 C 0.78203(19) 0.21348(19) 0.25314(17) 0.0430(4) Uani 1 1 d .
C15 C 0.7402(2) 0.0591(2) 0.20249(18) 0.0486(4) Uani 1 1 d .
C8 C 1.01916(19) 0.3625(2) 0.24325(18) 0.0465(4) Uani 1 1 d .
C16 C 0.5918(2) -0.0030(2) 0.16466(19) 0.0546(5) Uani 1 1 d .
H16 H 0.5611 -0.1051 0.1322 0.066 Uiso 1 1 calc R
C19 C 0.6761(2) 0.2989(2) 0.2566(2) 0.0536(5) Uani 1 1 d .
H19 H 0.7051 0.4008 0.2860 0.064 Uiso 1 1 calc R
C9 C 1.03567(19) 0.3142(2) 0.42403(18) 0.0454(4) Uani 1 1 d .
C17 C 0.4897(2) 0.0855(2) 0.17495(18) 0.0527(5) Uani 1 1 d .
C6 C 1.2699(2) 0.4959(2) 0.2909(2) 0.0486(4) Uani 1 1 d .
C11 C 1.0120(2) 0.2686(2) 0.5355(2) 0.0525(5) Uani 1 1 d .
C20 C 0.5290(2) 0.2358(2) 0.2172(2) 0.0595(5) Uani 1 1 d .
H20 H 0.4583 0.2933 0.2191 0.071 Uiso 1 1 calc R
C1 C 1.4008(2) 0.5703(2) 0.3818(2) 0.0577(5) Uani 1 1 d .
H1 H 1.4124 0.5789 0.4713 0.069 Uiso 1 1 calc R
N3 N 0.3330(2) 0.0171(3) 0.13823(19) 0.0727(6) Uani 1 1 d .
C5 C 1.2486(2) 0.4846(2) 0.1581(2) 0.0566(5) Uani 1 1 d .
C7 C 0.9913(2) 0.3924(3) 0.1192(2) 0.0599(5) Uani 1 1 d .
H7A H 0.9164 0.3128 0.0500 0.072 Uiso 1 1 calc R
H7B H 0.9548 0.4839 0.1428 0.072 Uiso 1 1 calc R
C14 C 0.8514(3) -0.0386(2) 0.1874(3) 0.0746(7) Uani 1 1 d .
H14A H 0.8823 -0.0426 0.2734 0.112 Uiso 1 1 calc R
H14B H 0.9347 0.0009 0.1599 0.112 Uiso 1 1 calc R
H14C H 0.8082 -0.1367 0.1193 0.112 Uiso 1 1 calc R
C2 C 1.5139(2) 0.6313(2) 0.3383(3) 0.0685(6) Uani 1 1 d .
H2 H 1.6036 0.6794 0.3975 0.082 Uiso 1 1 calc R
C3 C 1.4936(3) 0.6208(3) 0.2066(3) 0.0780(7) Uani 1 1 d .
H3 H 1.5700 0.6629 0.1778 0.094 Uiso 1 1 calc R
C4 C 1.3621(3) 0.5489(3) 0.1164(3) 0.0737(7) Uani 1 1 d .
H4 H 1.3499 0.5438 0.0281 0.088 Uiso 1 1 calc R
C12 C 0.8373(3) 0.1366(3) 0.6084(3) 0.0754(7) Uani 1 1 d .
H12A H 0.9141 0.0892 0.6307 0.090 Uiso 1 1 calc R
H12B H 0.8253 0.2153 0.6924 0.090 Uiso 1 1 calc R
C13 C 0.7018(4) 0.0301(4) 0.5453(3) 0.1190(13) Uani 1 1 d .
H13A H 0.6302 0.0742 0.5120 0.179 Uiso 1 1 calc R
H13B H 0.6665 -0.0004 0.6115 0.179 Uiso 1 1 calc R
H13C H 0.7183 -0.0546 0.4704 0.179 Uiso 1 1 calc R
O3 O 0.87656(15) 0.19677(17) 0.51339(15) 0.0643(4) Uani 1 1 d .
O1 O 1.12197(17) 0.40441(19) 0.06444(15) 0.0684(4) Uani 1 1 d .
O2 O 1.10296(18) 0.2949(2) 0.63343(18) 0.0882(6) Uani 1 1 d .
O4 O 0.2998(2) -0.1170(2) 0.0996(2) 0.0979(7) Uani 1 1 d .
O5 O 0.2431(2) 0.0963(3) 0.1479(2) 0.1097(8) Uani 1 1 d .
N1 N 1.15329(16) 0.42165(17) 0.32542(15) 0.0471(4) Uani 1 1 d .
N2 N 1.16705(16) 0.39328(17) 0.43645(16) 0.0489(4) Uani 1 1 d .

loop_
_atom_site_aniso_label
_atom_site_aniso_U_11
_atom_site_aniso_U_22
_atom_site_aniso_U_33
_atom_site_aniso_U_23
_atom_site_aniso_U_13
_atom_site_aniso_U_12
C10 0.0389(9) 0.0438(9) 0.0477(9) 0.0196(8) 0.0032(7) 0.0081(7)
C18 0.0393(9) 0.0471(9) 0.0411(9) 0.0193(7) 0.0022(7) 0.0058(7)
C15 0.0480(10) 0.0478(10) 0.0474(10) 0.0211(8) -0.0009(8) 0.0067(8)
C8 0.0406(9) 0.0480(10) 0.0483(10) 0.0204(8) 0.0017(7) 0.0060(7)
C16 0.0583(12) 0.0488(10) 0.0497(10) 0.0224(9) -0.0044(9) -0.0047(9)
C19 0.0445(10) 0.0465(10) 0.0597(11) 0.0149(9) -0.0002(8) 0.0086(8)
C9 0.0388(9) 0.0483(10) 0.0492(10) 0.0224(8) 0.0036(7) 0.0073(7)
C17 0.0392(10) 0.0681(12) 0.0419(9) 0.0199(9) -0.0001(7) -0.0016(9)
C6 0.0424(10) 0.0435(9) 0.0632(11) 0.0245(8) 0.0133(8) 0.0091(8)
C11 0.0456(10) 0.0587(11) 0.0532(11) 0.0276(9) 0.0000(8) 0.0058(8)
C20 0.0436(11) 0.0618(12) 0.0605(12) 0.0133(10) 0.0023(9) 0.0156(9)
C1 0.0452(11) 0.0479(10) 0.0740(13) 0.0220(10) 0.0080(9) 0.0041(8)
N3 0.0491(11) 0.0986(16) 0.0557(11) 0.0282(11) -0.0002(8) -0.0108(11)
C5 0.0524(11) 0.0557(11) 0.0682(13) 0.0308(10) 0.0161(10) 0.0124(9)
C7 0.0520(11) 0.0729(13) 0.0582(12) 0.0360(10) 0.0019(9) 0.0032(10)
C14 0.0705(15) 0.0548(12) 0.0880(16) 0.0233(12) -0.0063(12) 0.0195(11)
C2 0.0507(12) 0.0510(12) 0.1004(18) 0.0300(12) 0.0153(11) 0.0034(9)
C3 0.0602(14) 0.0655(14) 0.123(2) 0.0506(15) 0.0366(15) 0.0088(11)
C4 0.0742(16) 0.0786(15) 0.0891(17) 0.0504(14) 0.0335(13) 0.0187(13)
C12 0.0748(15) 0.0912(17) 0.0725(14) 0.0542(13) 0.0077(12) -0.0017(13)
C13 0.140(3) 0.110(2) 0.093(2) 0.0496(19) 0.020(2) -0.041(2)
O3 0.0514(8) 0.0841(10) 0.0653(9) 0.0483(8) -0.0006(7) -0.0046(7)
O1 0.0643(9) 0.0875(11) 0.0585(9) 0.0379(8) 0.0134(7) 0.0073(8)
O2 0.0629(10) 0.1322(16) 0.0746(11) 0.0661(11) -0.0154(8) -0.0122(10)
O4 0.0707(12) 0.1050(15) 0.0962(14) 0.0432(12) -0.0121(10) -0.0334(11)
O5 0.0406(9) 0.1410(19) 0.1276(18) 0.0403(15) 0.0077(10) 0.0117(11)
N1 0.0386(8) 0.0503(9) 0.0512(8) 0.0233(7) 0.0036(6) 0.0037(6)
N2 0.0412(8) 0.0539(9) 0.0505(9) 0.0243(7) 0.0012(6) 0.0050(7)

loop_
_atom_type_symbol
_atom_type_description
_atom_type_scat_dispersion_real
_atom_type_scat_dispersion_imag
_atom_type_scat_source
C C 0.0033 0.0016 'International Tables Vol C Tables 4.2.6.8 and 6.1.1.4'
H H 0.0000 0.0000 'International Tables Vol C Tables 4.2.6.8 and 6.1.1.4'
N N 0.0061 0.0033 'International Tables Vol C Tables 4.2.6.8 and 6.1.1.4'
O O 0.0106 0.0060 'International Tables Vol C Tables 4.2.6.8 and 6.1.1.4'

loop_
_geom_angle_atom_site_label_1
_geom_angle_atom_site_label_2
_geom_angle_atom_site_label_3
_geom_angle
C8 C10 C9 103.63(15)
C8 C10 C18 126.46(16)
C9 C10 C18 129.83(16)
C19 C18 C15 119.96(16)
C19 C18 C10 118.07(16)
C15 C18 C10 121.96(16)
C16 C15 C18 118.27(17)
C16 C15 C14 119.92(18)
C18 C15 C14 121.81(18)
N1 C8 C10 106.88(16)
N1 C8 C7 117.57(16)
C10 C8 C7 135.50(17)
C17 C16 C15 120.17(18)
C17 C16 H16 119.9
C15 C16 H16 119.9
C20 C19 C18 121.17(18)
C20 C19 H19 119.4
C18 C19 H19 119.4
N2 C9 C10 112.40(16)
N2 C9 C11 117.32(15)
C10 C9 C11 130.26(17)
C20 C17 C16 122.22(18)
C20 C17 N3 118.8(2)
C16 C17 N3 119.00(19)
C1 C6 C5 121.55(18)
C1 C6 N1 122.21(18)
C5 C6 N1 116.18(17)
O2 C11 O3 124.19(19)
O2 C11 C9 124.67(19)
O3 C11 C9 111.13(15)
C17 C20 C19 118.04(18)
C17 C20 H20 121.0
C19 C20 H20 121.0
C2 C1 C6 119.2(2)
C2 C1 H1 120.4
C6 C1 H1 120.4
O5 N3 O4 123.4(2)
O5 N3 C17 118.6(2)
O4 N3 C17 118.0(2)
O1 C5 C4 119.0(2)
O1 C5 C6 122.16(18)
C4 C5 C6 118.7(2)
O1 C7 C8 111.61(16)
O1 C7 H7A 109.3
C8 C7 H7A 109.3
O1 C7 H7B 109.3
C8 C7 H7B 109.3
H7A C7 H7B 108.0
C15 C14 H14A 109.5
C15 C14 H14B 109.5
H14A C14 H14B 109.5
C15 C14 H14C 109.5
H14A C14 H14C 109.5
H14B C14 H14C 109.5
C1 C2 C3 119.6(2)
C1 C2 H2 120.2
C3 C2 H2 120.2
C2 C3 C4 121.3(2)
C2 C3 H3 119.4
C4 C3 H3 119.4
C3 C4 C5 119.6(2)
C3 C4 H4 120.2
C5 C4 H4 120.2
C13 C12 O3 108.3(2)
C13 C12 H12A 110.0
O3 C12 H12A 110.0
C13 C12 H12B 110.0
O3 C12 H12B 110.0
H12A C12 H12B 108.4
C12 C13 H13A 109.5
C12 C13 H13B 109.5
H13A C13 H13B 109.5
C12 C13 H13C 109.5
H13A C13 H13C 109.5
H13B C13 H13C 109.5
C11 O3 C12 118.33(16)
C5 O1 C7 116.17(16)
N2 N1 C8 113.54(15)
N2 N1 C6 123.58(15)
C8 N1 C6 122.71(16)
C9 N2 N1 103.54(14)

loop_
_geom_bond_atom_site_label_1
_geom_bond_atom_site_label_2
_geom_bond_distance
C10 C8 1.368(3)
C10 C9 1.420(2)
C10 C18 1.481(2)
C18 C19 1.387(2)
C18 C15 1.401(3)
C15 C16 1.383(3)
C15 C14 1.501(3)
C8 N1 1.354(2)
C8 C7 1.491(3)
C16 C17 1.372(3)
C16 H16 0.9300
C19 C20 1.374(3)
C19 H19 0.9300
C9 N2 1.332(2)
C9 C11 1.481(3)
C17 C20 1.371(3)
C17 N3 1.467(3)
C6 C1 1.382(3)
C6 C5 1.386(3)
C6 N1 1.410(2)
C11 O2 1.192(2)
C11 O3 1.315(2)
C20 H20 0.9300
C1 C2 1.377(3)
C1 H1 0.9300
N3 O5 1.216(3)
N3 O4 1.221(3)
C5 O1 1.375(3)
C5 C4 1.383(3)
C7 O1 1.433(3)
C7 H7A 0.9700
C7 H7B 0.9700
C14 H14A 0.9600
C14 H14B 0.9600
C14 H14C 0.9600
C2 C3 1.377(4)
C2 H2 0.9300
C3 C4 1.379(4)
C3 H3 0.9300
C4 H4 0.9300
C12 C13 1.437(4)
C12 O3 1.445(3)
C12 H12A 0.9700
C12 H12B 0.9700
C13 H13A 0.9600
C13 H13B 0.9600
C13 H13C 0.9600
N1 N2 1.338(2)
